data_4311972
loop_
_publ_author_name
'Tapan K. Paine'
'Thomas Weyherm\"uller'
'Leonardo D. Slep'
'Frank Neese'
'Eckhard Bill'
'Eberhard Bothe'
'Karl Wieghardt'
'Phalguni Chaudhuri'

_publ_section_title
;
 Nonoxovanadium(IV) and Oxovanadium(V) Complexes with Mixed O, X, O-Donor
 Ligands (X = S, Se, P, or PO)
;
_journal_name_full 'Inorganic Chemistry'
_journal_page_first 7324
_journal_page_last 7338
_journal_paper_doi 10.1021/ic040052f
_journal_volume 43
_journal_year 2004
_chemical_formula_analytical '[C56 H82 O8 Se2 V2], 4 CH3CN'
_chemical_formula_sum 'C64 H94 N4 O8 Se2 V2'
_chemical_formula_weight 1307.23
_chemical_name_systematic
; 
  ? 
;
_space_group_IT_number 14
_symmetry_cell_setting monoclinic
_symmetry_space_group_name_Hall '-P 2yn'
_symmetry_space_group_name_H-M 'P 1 21/n 1'
_atom_sites_solution_hydrogens geom
_atom_sites_solution_primary direct
_atom_sites_solution_secondary difmap
_audit_creation_method SHELXL
_cell_angle_alpha 90.00
_cell_angle_beta 95.310(10)
_cell_angle_gamma 90.00
_cell_formula_units_Z 2
_cell_length_a 17.625(2)
_cell_length_b 9.6819(9)
_cell_length_c 20.108(2)
_cell_measurement_reflns_used 3765
_cell_measurement_temperature 100(2)
_cell_volume 3416.6(6)
_computing_cell_refinement 'Siemens SAINT 5'
_computing_data_collection 'Siemens SAINT 5'
_computing_data_reduction 'Siemens SAINT 5'
_computing_structure_refinement 'SHELXL-93 (Sheldrick, 1993)'
_computing_structure_solution 'SHELXS-86 (Sheldrick, 1990)'
_diffrn_ambient_temperature 100(2)
_diffrn_measurement_device 'Siemens SMART CCD-Detector'
_diffrn_measurement_method '\w-scan,0.3 deg./frame'
_diffrn_radiation_monochromator graphite
_diffrn_radiation_source 'fine-focus sealed tube'
_diffrn_radiation_type MoK\a
_diffrn_radiation_wavelength 0.71073
_diffrn_reflns_av_R_equivalents 0.1006
_diffrn_reflns_av_sigmaI/netI 0.0741
_diffrn_reflns_limit_h_max 27
_diffrn_reflns_limit_h_min -25
_diffrn_reflns_limit_k_max 7
_diffrn_reflns_limit_k_min -14
_diffrn_reflns_limit_l_max 30
_diffrn_reflns_limit_l_min -30
_diffrn_reflns_number 25476
_diffrn_reflns_theta_max 25.00
_diffrn_reflns_theta_min 1.61
_exptl_absorpt_coefficient_mu 1.390
_exptl_absorpt_correction_T_max 0.814
_exptl_absorpt_correction_T_min 0.671
_exptl_absorpt_correction_type 'SADABS, G.M.Sheldrick 1994'
_exptl_crystal_colour dark_red
_exptl_crystal_density_diffrn 1.271
_exptl_crystal_description opaque
_exptl_crystal_F_000 1368
_exptl_crystal_size_max 0.23
_exptl_crystal_size_mid 0.20
_exptl_crystal_size_min 0.10
_refine_diff_density_max 0.863
_refine_diff_density_min -0.462
_refine_diff_density_rms 0.096
_refine_ls_extinction_method none
_refine_ls_goodness_of_fit_all 1.026
_refine_ls_goodness_of_fit_obs 1.117
_refine_ls_matrix_type full
_refine_ls_number_parameters 367
_refine_ls_number_reflns 5942
_refine_ls_number_restraints 0
_refine_ls_restrained_S_all 1.029
_refine_ls_restrained_S_obs 1.117
_refine_ls_R_factor_all 0.0915
_refine_ls_R_factor_obs 0.0496
_refine_ls_shift/esd_max -0.001
_refine_ls_shift/esd_mean 0.000
_refine_ls_structure_factor_coef Fsqd
_refine_ls_weighting_details 'w=1/[\s^2^(Fo^2^)+(0.0621P)^2^+1.7864P] where P=(Fo^2^+2Fc^2^)/3'
_refine_ls_weighting_scheme calc
_refine_ls_wR_factor_all 0.1287
_refine_ls_wR_factor_obs 0.1120
_reflns_number_observed 3941
_reflns_number_total 5953
_reflns_observed_criterion >2sigma(I)
_cod_data_source_file ic040052f_6.cif
_cod_data_source_block 6
_cod_depositor_comments
;
The following automatic conversions were performed:
'_symmetry_cell_setting' value 'Monoclinic' changed to 'monoclinic'
according to '/home/saulius/struct/CIF-dictionaries/cif_core.dic'
dictionary named 'cif_core.dic' version 2.4.1 from 2010-06-29.

Automatic conversion script
Id: cif_fix_enum 1527 2010-12-29 10:47:43Z saulius 

The following automatic conversions were performed:

'_refine_ls_weighting_scheme' value 'calc
w=1/[\s^2^(Fo^2^)+(0.0621P)^2^+1.7864P] where P=(Fo^2^+2Fc^2^)/3' was
changed to 'calc'. New tag '_refine_ls_weighting_details' was
created. The value of the new tag was set to
'w=1/[\s^2^(Fo^2^)+(0.0621P)^2^+1.7864P] where P=(Fo^2^+2Fc^2^)/3'.

Automatic conversion script
Id: cif_fix_values 3143 2015-03-26 13:38:13Z robertas 
;
_cod_database_code 4311972

loop_
_symmetry_equiv_pos_as_xyz
'x, y, z'
'-x+1/2, y+1/2, -z+1/2'
'-x, -y, -z'
'x-1/2, -y-1/2, z-1/2'

loop_
_atom_site_aniso_label
_atom_site_aniso_U_11
_atom_site_aniso_U_22
_atom_site_aniso_U_33
_atom_site_aniso_U_23
_atom_site_aniso_U_13
_atom_site_aniso_U_12
V1 0.0189(4) 0.0191(4) 0.0236(4) 0.0033(3) 0.0014(3) -0.0009(3)
Se1 0.0182(2) 0.0187(2) 0.0244(2) 0.0005(2) 0.0016(2) -0.0007(2)
O1 0.019(2) 0.022(2) 0.027(2) 0.0037(13) 0.0042(13) 0.0000(13)
O2 0.023(2) 0.021(2) 0.025(2) 0.0010(14) 0.0013(13) 0.0001(14)
O3 0.021(2) 0.018(2) 0.027(2) 0.0037(14) 0.0023(14) -0.005(2)
O4 0.024(2) 0.019(2) 0.037(2) 0.0047(14) 0.0033(14) 0.0016(14)
C1 0.020(2) 0.019(2) 0.022(2) -0.002(2) 0.002(2) -0.001(2)
C2 0.014(2) 0.015(2) 0.022(2) 0.000(2) 0.008(2) 0.000(2)
C3 0.022(2) 0.016(2) 0.018(2) 0.001(2) 0.001(2) 0.002(2)
C4 0.020(2) 0.017(2) 0.023(2) -0.003(2) 0.005(2) -0.001(2)
C5 0.013(2) 0.024(3) 0.024(2) -0.004(2) 0.001(2) 0.000(2)
C6 0.023(2) 0.020(2) 0.022(2) -0.005(2) 0.003(2) 0.002(2)
C7 0.021(2) 0.022(2) 0.028(2) 0.002(2) 0.002(2) 0.004(2)
C8 0.021(3) 0.027(3) 0.049(3) -0.003(2) -0.004(2) 0.003(2)
C9 0.039(3) 0.034(3) 0.029(3) 0.010(2) -0.004(2) 0.006(2)
C10 0.025(2) 0.022(3) 0.039(3) 0.003(2) 0.002(2) 0.003(2)
C11 0.020(2) 0.017(2) 0.031(2) -0.001(2) 0.005(2) 0.001(2)
C12 0.035(3) 0.029(3) 0.042(3) 0.012(2) 0.008(2) -0.001(2)
C13 0.034(3) 0.028(3) 0.042(3) -0.003(2) 0.016(2) -0.010(2)
C14 0.037(3) 0.024(3) 0.037(3) 0.000(2) 0.001(2) -0.009(2)
C15 0.017(2) 0.023(2) 0.025(2) -0.001(2) -0.004(2) 0.004(2)
C16 0.014(2) 0.020(2) 0.029(2) 0.000(2) 0.007(2) -0.002(2)
C17 0.019(2) 0.022(2) 0.024(2) 0.009(2) -0.001(2) -0.002(2)
C18 0.018(2) 0.025(3) 0.026(2) 0.003(2) 0.002(2) -0.001(2)
C19 0.017(2) 0.033(3) 0.021(2) -0.005(2) 0.001(2) -0.003(2)
C20 0.014(2) 0.023(2) 0.023(2) -0.004(2) 0.002(2) -0.004(2)
C21 0.021(2) 0.020(2) 0.030(2) 0.000(2) 0.005(2) -0.004(2)
C22 0.045(3) 0.030(3) 0.036(3) -0.003(2) 0.013(2) -0.007(2)
C23 0.037(3) 0.026(3) 0.037(3) -0.001(2) 0.004(2) -0.001(2)
C24 0.038(3) 0.018(3) 0.056(3) -0.002(2) -0.006(3) -0.003(2)
C25 0.036(3) 0.028(3) 0.029(3) 0.005(2) -0.003(2) 0.000(2)
C26 0.095(5) 0.042(4) 0.024(3) 0.007(3) -0.014(3) -0.001(3)
C27 0.037(3) 0.055(4) 0.030(3) 0.015(3) -0.002(2) -0.002(3)
C28 0.029(3) 0.059(4) 0.048(3) 0.010(3) -0.006(2) 0.009(3)
N30 0.054(3) 0.045(3) 0.041(3) -0.012(2) 0.024(2) -0.025(3)
C30 0.027(3) 0.047(4) 0.036(3) -0.003(3) 0.010(2) -0.002(3)
C31 0.054(4) 0.031(4) 0.107(5) 0.008(3) 0.008(4) 0.007(3)
N40 0.084(4) 0.044(4) 0.099(5) 0.002(3) -0.021(4) -0.013(3)
C40 0.036(3) 0.053(4) 0.061(4) 0.007(3) 0.003(3) -0.005(3)
C41 0.029(3) 0.048(4) 0.058(4) 0.010(3) 0.016(3) 0.011(3)

loop_
_atom_site_label
_atom_site_type_symbol
_atom_site_fract_x
_atom_site_fract_y
_atom_site_fract_z
_atom_site_U_iso_or_equiv
_atom_site_thermal_displace_type
_atom_site_occupancy
_atom_site_calc_flag
_atom_site_refinement_flags
_atom_site_disorder_group
V1 V 0.45455(4) 0.58992(8) 0.04780(4) 0.0206(2) Uani 1 d . .
Se1 Se 0.47225(2) 0.34384(5) 0.12872(2) 0.02045(14) Uani 1 d . .
O1 O 0.3560(2) 0.5523(3) 0.06704(14) 0.0221(7) Uani 1 d . .
O2 O 0.4899(2) 0.6583(3) 0.13038(13) 0.0230(7) Uani 1 d . .
O3 O 0.5580(2) 0.5402(4) 0.0277(2) 0.0218(7) Uani 1 d . .
H3A H 0.5770(29) 0.5999(52) 0.0259(24) 0.022(17) Uiso 1 d . .
O4 O 0.4427(2) 0.7324(3) 0.00938(15) 0.0266(7) Uani 1 d . .
C1 C 0.3209(2) 0.4455(4) 0.0953(2) 0.0202(10) Uani 1 d . .
C2 C 0.3633(2) 0.3434(4) 0.1309(2) 0.0168(9) Uani 1 d . .
C3 C 0.3281(2) 0.2328(4) 0.1591(2) 0.0189(9) Uani 1 d . .
H3 H 0.3584(2) 0.1633(4) 0.1819(2) 0.023 Uiso 1 calc R .
C4 C 0.2496(2) 0.2218(4) 0.1545(2) 0.0196(9) Uani 1 d . .
C5 C 0.2082(2) 0.3271(4) 0.1192(2) 0.0202(10) Uani 1 d . .
H5 H 0.1541(2) 0.3212(4) 0.1158(2) 0.024 Uiso 1 calc R .
C6 C 0.2400(2) 0.4384(4) 0.0889(2) 0.0217(10) Uani 1 d . .
C7 C 0.1916(2) 0.5473(5) 0.0488(2) 0.0237(10) Uani 1 d . .
C8 C 0.1054(2) 0.5159(5) 0.0482(3) 0.0324(12) Uani 1 d . .
H8A H 0.0946(2) 0.4246(5) 0.0285(3) 0.049 Uiso 1 calc R .
H8B H 0.0762(2) 0.5861(5) 0.0217(3) 0.049 Uiso 1 calc R .
H8C H 0.0908(2) 0.5172(5) 0.0941(3) 0.049 Uiso 1 calc R .
C9 C 0.2120(3) 0.5493(5) -0.0241(2) 0.0342(12) Uani 1 d . .
H9A H 0.2037(3) 0.4573(5) -0.0438(2) 0.051 Uiso 1 calc R .
H9B H 0.2656(3) 0.5752(5) -0.0251(2) 0.051 Uiso 1 calc R .
H9C H 0.1797(3) 0.6165(5) -0.0497(2) 0.051 Uiso 1 calc R .
C10 C 0.2045(3) 0.6910(5) 0.0801(2) 0.0285(11) Uani 1 d . .
H10A H 0.1732(3) 0.7589(5) 0.0539(2) 0.043 Uiso 1 calc R .
H10B H 0.2584(3) 0.7161(5) 0.0803(2) 0.043 Uiso 1 calc R .
H10C H 0.1901(3) 0.6897(5) 0.1260(2) 0.043 Uiso 1 calc R .
C11 C 0.2074(2) 0.1047(5) 0.1863(2) 0.0226(10) Uani 1 d . .
C12 C 0.2619(3) -0.0090(5) 0.2142(2) 0.0353(12) Uani 1 d . .
H12A H 0.2905(3) -0.0448(5) 0.1784(2) 0.053 Uiso 1 calc R .
H12B H 0.2325(3) -0.0840(5) 0.2321(2) 0.053 Uiso 1 calc R .
H12C H 0.2974(3) 0.0293(5) 0.2498(2) 0.053 Uiso 1 calc R .
C13 C 0.1637(3) 0.1587(5) 0.2427(2) 0.0339(12) Uani 1 d . .
H13A H 0.1371(3) 0.0820(5) 0.2623(2) 0.051 Uiso 1 calc R .
H13B H 0.1264(3) 0.2277(5) 0.2251(2) 0.051 Uiso 1 calc R .
H13C H 0.1993(3) 0.2011(5) 0.2771(2) 0.051 Uiso 1 calc R .
C14 C 0.1498(3) 0.0370(5) 0.1335(2) 0.0327(12) Uani 1 d . .
H14A H 0.1768(3) 0.0014(5) 0.0967(2) 0.049 Uiso 1 calc R .
H14B H 0.1122(3) 0.1058(5) 0.1164(2) 0.049 Uiso 1 calc R .
H14C H 0.1238(3) -0.0393(5) 0.1541(2) 0.049 Uiso 1 calc R .
C15 C 0.5105(2) 0.6040(5) 0.1912(2) 0.0217(10) Uani 1 d . .
C16 C 0.5052(2) 0.4627(4) 0.2028(2) 0.0211(10) Uani 1 d . .
C17 C 0.5284(2) 0.4049(5) 0.2645(2) 0.0219(10) Uani 1 d . .
H17 H 0.5246(2) 0.3081(5) 0.2709(2) 0.026 Uiso 1 calc R .
C18 C 0.5572(2) 0.4890(5) 0.3169(2) 0.0231(10) Uani 1 d . .
C19 C 0.5613(2) 0.6297(5) 0.3047(2) 0.0234(10) Uani 1 d . .
H19 H 0.5801(2) 0.6876(5) 0.3407(2) 0.028 Uiso 1 calc R .
C20 C 0.5397(2) 0.6921(4) 0.2435(2) 0.0200(10) Uani 1 d . .
C21 C 0.5521(2) 0.8489(5) 0.2328(2) 0.0236(10) Uani 1 d . .
C22 C 0.6143(3) 0.8667(5) 0.1845(2) 0.0366(13) Uani 1 d . .
H22A H 0.5984(3) 0.8201(5) 0.1422(2) 0.055 Uiso 1 calc R .
H22B H 0.6620(3) 0.8262(5) 0.2044(2) 0.055 Uiso 1 calc R .
H22C H 0.6219(3) 0.9653(5) 0.1762(2) 0.055 Uiso 1 calc R .
C23 C 0.5778(3) 0.9223(5) 0.2982(2) 0.0333(12) Uani 1 d . .
H23A H 0.6250(3) 0.8798(5) 0.3184(2) 0.050 Uiso 1 calc R .
H23B H 0.5381(3) 0.9141(5) 0.3290(2) 0.050 Uiso 1 calc R .
H23C H 0.5870(3) 1.0201(5) 0.2893(2) 0.050 Uiso 1 calc R .
C24 C 0.4784(3) 0.9199(5) 0.2038(3) 0.0383(13) Uani 1 d . .
H24A H 0.4600(3) 0.8754(5) 0.1616(3) 0.057 Uiso 1 calc R .
H24B H 0.4886(3) 1.0177(5) 0.1958(3) 0.057 Uiso 1 calc R .
H24C H 0.4396(3) 0.9118(5) 0.2355(3) 0.057 Uiso 1 calc R .
C25 C 0.5880(3) 0.4228(5) 0.3834(2) 0.0314(11) Uani 1 d . .
C26 C 0.6004(4) 0.5319(6) 0.4395(2) 0.055(2) Uani 1 d . .
H26A H 0.5519(4) 0.5773(6) 0.4457(2) 0.082 Uiso 1 calc R .
H26B H 0.6373(4) 0.6008(6) 0.4272(2) 0.082 Uiso 1 calc R .
H26C H 0.6199(4) 0.4865(6) 0.4812(2) 0.082 Uiso 1 calc R .
C27 C 0.5323(3) 0.3144(6) 0.4060(2) 0.0410(14) Uani 1 d . .
H27A H 0.4835(3) 0.3587(6) 0.4125(2) 0.062 Uiso 1 calc R .
H27B H 0.5535(3) 0.2731(6) 0.4482(2) 0.062 Uiso 1 calc R .
H27C H 0.5244(3) 0.2423(6) 0.3719(2) 0.062 Uiso 1 calc R .
C28 C 0.6636(3) 0.3518(6) 0.3736(3) 0.0457(14) Uani 1 d . .
H28A H 0.6997(3) 0.4200(6) 0.3591(3) 0.069 Uiso 1 calc R .
H28B H 0.6552(3) 0.2796(6) 0.3396(3) 0.069 Uiso 1 calc R .
H28C H 0.6843(3) 0.3104(6) 0.4159(3) 0.069 Uiso 1 calc R .
N30 N 0.6511(3) 0.7725(5) 0.0219(2) 0.0454(12) Uani 1 d . .
C30 C 0.6623(3) 0.8857(6) 0.0139(2) 0.0362(13) Uani 1 d . .
C31 C 0.6792(4) 1.0323(6) 0.0057(4) 0.064(2) Uani 1 d . .
H31A H 0.6357(10) 1.0774(11) -0.0193(18) 0.096 Uiso 1 calc R .
H31B H 0.7244(15) 1.0420(6) -0.0188(19) 0.096 Uiso 1 calc R .
H31C H 0.6887(24) 1.0756(11) 0.0497(4) 0.096 Uiso 1 calc R .
N40 N 0.2846(3) 0.7769(6) -0.1712(3) 0.077(2) Uani 1 d . .
C40 C 0.2926(3) 0.6609(7) -0.1765(3) 0.0502(15) Uani 1 d . .
C41 C 0.2974(3) 0.5116(6) -0.1824(3) 0.0440(14) Uani 1 d . .
H41A H 0.3273(16) 0.4741(7) -0.1430(8) 0.066 Uiso 1 calc R .
H41B H 0.3221(17) 0.4879(6) -0.2226(9) 0.066 Uiso 1 calc R .
H41C H 0.2460(3) 0.4720(6) -0.1856(17) 0.066 Uiso 1 calc R .

loop_
_atom_type_symbol
_atom_type_description
_atom_type_scat_dispersion_real
_atom_type_scat_dispersion_imag
_atom_type_scat_source
C C 0.0033 0.0016 'International Tables Vol C Tables 4.2.6.8 and 6.1.1.4'
H H 0.0000 0.0000 'International Tables Vol C Tables 4.2.6.8 and 6.1.1.4'
O O 0.0106 0.0060 'International Tables Vol C Tables 4.2.6.8 and 6.1.1.4'
V V 0.3005 0.5294 'International Tables Vol C Tables 4.2.6.8 and 6.1.1.4'
Se Se -0.0929 2.2259 'International Tables Vol C Tables 4.2.6.8 and 6.1.1.4'
N N 0.0061 0.0033 'International Tables Vol C Tables 4.2.6.8 and 6.1.1.4'

loop_
_geom_angle_atom_site_label_1
_geom_angle_atom_site_label_2
_geom_angle_atom_site_label_3
_geom_angle
_geom_angle_site_symmetry_1
_geom_angle_site_symmetry_3
_geom_angle_publ_flag
O4 V1 O2 98.34(15) . . ?
O4 V1 O1 100.90(14) . . ?
O2 V1 O1 97.37(13) . . ?
O4 V1 O3 101.28(15) . . ?
O2 V1 O3 91.74(13) . . ?
O1 V1 O3 154.48(15) . . ?
O4 V1 O3 100.42(15) . 3_665 ?
O2 V1 O3 158.32(14) . 3_665 ?
O1 V1 O3 89.68(14) . 3_665 ?
O3 V1 O3 74.0(2) . 3_665 ?
O4 V1 Se1 174.64(12) . . ?
O2 V1 Se1 77.21(9) . . ?
O1 V1 Se1 76.95(9) . . ?
O3 V1 Se1 81.96(10) . . ?
O3 V1 Se1 84.53(10) 3_665 . ?
C2 Se1 C16 102.3(2) . . ?
C2 Se1 V1 87.64(12) . . ?
C16 Se1 V1 87.24(13) . . ?
C1 O1 V1 135.3(3) . . ?
C15 O2 V1 135.8(3) . . ?
V1 O3 V1 106.0(2) . 3_665 ?
O1 C1 C2 120.7(4) . . ?
O1 C1 C6 119.5(4) . . ?
C2 C1 C6 119.8(4) . . ?
C3 C2 C1 121.2(4) . . ?
C3 C2 Se1 119.8(3) . . ?
C1 C2 Se1 118.3(3) . . ?
C4 C3 C2 121.0(4) . . ?
C3 C4 C5 116.5(4) . . ?
C3 C4 C11 123.5(4) . . ?
C5 C4 C11 119.9(4) . . ?
C6 C5 C4 125.0(4) . . ?
C5 C6 C1 116.3(4) . . ?
C5 C6 C7 122.5(4) . . ?
C1 C6 C7 121.2(4) . . ?
C10 C7 C6 110.7(4) . . ?
C10 C7 C9 109.9(4) . . ?
C6 C7 C9 109.9(4) . . ?
C10 C7 C8 106.8(4) . . ?
C6 C7 C8 111.5(4) . . ?
C9 C7 C8 108.1(4) . . ?
C13 C11 C4 110.9(4) . . ?
C13 C11 C12 108.5(4) . . ?
C4 C11 C12 111.9(4) . . ?
C13 C11 C14 108.2(4) . . ?
C4 C11 C14 110.0(4) . . ?
C12 C11 C14 107.2(4) . . ?
O2 C15 C16 121.1(4) . . ?
O2 C15 C20 119.2(4) . . ?
C16 C15 C20 119.6(4) . . ?
C17 C16 C15 121.8(4) . . ?
C17 C16 Se1 119.5(3) . . ?
C15 C16 Se1 118.6(3) . . ?
C16 C17 C18 119.9(4) . . ?
C19 C18 C17 117.6(4) . . ?
C19 C18 C25 122.9(4) . . ?
C17 C18 C25 119.4(4) . . ?
C18 C19 C20 124.5(4) . . ?
C19 C20 C15 116.6(4) . . ?
C19 C20 C21 121.1(4) . . ?
C15 C20 C21 122.2(4) . . ?
C23 C21 C24 107.0(4) . . ?
C23 C21 C22 108.6(4) . . ?
C24 C21 C22 109.7(4) . . ?
C23 C21 C20 111.7(4) . . ?
C24 C21 C20 111.5(4) . . ?
C22 C21 C20 108.3(4) . . ?
C28 C25 C27 108.6(4) . . ?
C28 C25 C18 108.6(4) . . ?
C27 C25 C18 111.1(4) . . ?
C28 C25 C26 109.6(4) . . ?
C27 C25 C26 107.5(4) . . ?
C18 C25 C26 111.4(4) . . ?
N30 C30 C31 177.8(6) . . ?
N40 C40 C41 176.2(7) . . ?

loop_
_geom_bond_atom_site_label_1
_geom_bond_atom_site_label_2
_geom_bond_distance
_geom_bond_site_symmetry_2
_geom_bond_publ_flag
V1 O4 1.585(3) . ?
V1 O2 1.842(3) . ?
V1 O1 1.850(3) . ?
V1 O3 1.964(3) . ?
V1 O3 1.969(3) 3_665 ?
V1 Se1 2.8857(9) . ?
Se1 C2 1.925(4) . ?
Se1 C16 1.929(4) . ?
O1 C1 1.357(5) . ?
O2 C15 1.351(5) . ?
O3 V1 1.969(3) 3_665 ?
C1 C2 1.397(6) . ?
C1 C6 1.420(6) . ?
C2 C3 1.384(6) . ?
C3 C4 1.383(6) . ?
C4 C5 1.408(6) . ?
C4 C11 1.528(6) . ?
C5 C6 1.381(6) . ?
C6 C7 1.538(6) . ?
C7 C10 1.535(6) . ?
C7 C9 1.541(6) . ?
C7 C8 1.548(6) . ?
C11 C13 1.522(6) . ?
C11 C12 1.532(6) . ?
C11 C14 1.544(6) . ?
C15 C16 1.391(6) . ?
C15 C20 1.413(6) . ?
C16 C17 1.388(6) . ?
C17 C18 1.389(6) . ?
C18 C19 1.388(6) . ?
C18 C25 1.535(6) . ?
C19 C20 1.392(6) . ?
C20 C21 1.552(6) . ?
C21 C23 1.527(6) . ?
C21 C24 1.536(6) . ?
C21 C22 1.540(6) . ?
C25 C28 1.527(7) . ?
C25 C27 1.535(7) . ?
C25 C26 1.546(7) . ?
N30 C30 1.128(7) . ?
C30 C31 1.462(8) . ?
N40 C40 1.138(8) . ?
C40 C41 1.454(8) . ?
